data_4069981
loop_
_publ_author_name
'Enk, Barbara'
'Kopacka, Holger'
'Wurst, Klaus'
'M\"uller, Thomas'
'Bildstein, Benno'

_publ_section_title
;
 An Efficient, Modular Route to New 2-Acyl-6-aminopentafulvenes and
 Planar-Chiral [N,O]-Functionalized Pentamethylruthenocenes
;
_journal_issue 18
_journal_name_full Organometallics
_journal_page_first 5575
_journal_paper_doi 10.1021/om900549c
_journal_volume 28
_journal_year 2009
_chemical_formula_sum 'C36 H43 N O Ru'
_chemical_formula_weight 606.78
_chemical_name_systematic
; 
 ? 
;
_space_group_IT_number 1
_symmetry_cell_setting triclinic
_symmetry_space_group_name_Hall 'P 1'
_symmetry_space_group_name_H-M 'P 1'
_atom_sites_solution_hydrogens geom
_atom_sites_solution_primary direct
_atom_sites_solution_secondary difmap
_audit_creation_method SHELXL-97
_cell_angle_alpha 97.331(4)
_cell_angle_beta 106.433(5)
_cell_angle_gamma 99.819(5)
_cell_formula_units_Z 1
_cell_length_a 8.8280(5)
_cell_length_b 8.8599(8)
_cell_length_c 10.6735(9)
_cell_measurement_reflns_used 10707
_cell_measurement_temperature 233(2)
_cell_measurement_theta_max 25.0
_cell_measurement_theta_min 1.0
_cell_volume 775.22(11)
_computing_data_collection COLLECT
_computing_data_reduction 'DENZO and SCALEPACK'
_computing_structure_refinement 'SHELXL-97 (Sheldrick, 1997)'
_computing_structure_solution 'SHELXS-97 (Sheldrick, 1990)'
_diffrn_ambient_temperature 233(2)
_diffrn_measured_fraction_theta_full 0.986
_diffrn_measured_fraction_theta_max 0.986
_diffrn_measurement_device_type 'Nonius KappaCCD'
_diffrn_measurement_method 'phi- and omega-scans'
_diffrn_radiation_monochromator graphite
_diffrn_radiation_source 'fine-focus sealed tube'
_diffrn_radiation_type MoK\a
_diffrn_radiation_wavelength 0.71073
_diffrn_reflns_av_R_equivalents 0.0000
_diffrn_reflns_av_sigmaI/netI 0.0581
_diffrn_reflns_limit_h_max 10
_diffrn_reflns_limit_h_min -10
_diffrn_reflns_limit_k_max 10
_diffrn_reflns_limit_k_min -10
_diffrn_reflns_limit_l_max 12
_diffrn_reflns_limit_l_min -10
_diffrn_reflns_number 4098
_diffrn_reflns_theta_full 24.96
_diffrn_reflns_theta_max 24.96
_diffrn_reflns_theta_min 2.02
_diffrn_standards_interval_count 0
_exptl_absorpt_coefficient_mu 0.533
_exptl_absorpt_correction_type none
_exptl_crystal_colour colorless
_exptl_crystal_density_diffrn 1.300
_exptl_crystal_density_method 'not measured'
_exptl_crystal_description prism
_exptl_crystal_F_000 318
_exptl_crystal_size_max 0.2
_exptl_crystal_size_mid 0.08
_exptl_crystal_size_min 0.06
_refine_diff_density_max 0.332
_refine_diff_density_min -0.838
_refine_diff_density_rms 0.059
_refine_ls_abs_structure_details 'Flack H D (1983), Acta Cryst. A39, 876-881'
_refine_ls_abs_structure_Flack 0.00(3)
_refine_ls_extinction_method none
_refine_ls_goodness_of_fit_ref 1.060
_refine_ls_hydrogen_treatment constr
_refine_ls_matrix_type full
_refine_ls_number_parameters 358
_refine_ls_number_reflns 4098
_refine_ls_number_restraints 3
_refine_ls_restrained_S_all 1.059
_refine_ls_R_factor_all 0.0348
_refine_ls_R_factor_gt 0.0343
_refine_ls_shift/su_max 0.001
_refine_ls_shift/su_mean 0.000
_refine_ls_structure_factor_coef Fsqd
_refine_ls_weighting_details 'calc w=1/[\s^2^(Fo^2^)+(0.0142P)^2^+0.7224P] where P=(Fo^2^+2Fc^2^)/3'
_refine_ls_weighting_scheme calc
_refine_ls_wR_factor_gt 0.0803
_refine_ls_wR_factor_ref 0.0806
_reflns_number_gt 4080
_reflns_number_total 4098
_reflns_threshold_expression >2sigma(I)
_cod_data_source_file om900549c_si_001.cif
_cod_data_source_block 13
_cod_original_sg_symbol_H-M P1
_cod_database_code 4069981

loop_
_symmetry_equiv_pos_as_xyz
'x, y, z'

loop_
_atom_site_label
_atom_site_type_symbol
_atom_site_fract_x
_atom_site_fract_y
_atom_site_fract_z
_atom_site_U_iso_or_equiv
_atom_site_adp_type
_atom_site_occupancy
_atom_site_symmetry_multiplicity
_atom_site_calc_flag
_atom_site_refinement_flags
Ru1 Ru 1.7701 1.3145 1.7091 0.03183(11) Uani 1 1 d .
O1 O 2.0918(5) 1.3608(7) 1.5210(5) 0.0823(17) Uani 1 1 d .
N1 N 1.6186(4) 1.0844(5) 1.3038(4) 0.0343(9) Uani 1 1 d .
C1 C 1.6052(8) 1.4207(8) 1.7934(7) 0.0415(17) Uani 1 1 d .
C2 C 1.7521(8) 1.4323(8) 1.8919(6) 0.0406(15) Uani 1 1 d .
C3 C 1.8768(8) 1.5224(9) 1.8587(7) 0.0422(17) Uani 1 1 d .
C4 C 1.8093(10) 1.5673(11) 1.7370(8) 0.0392(19) Uani 1 1 d .
C5 C 1.6382(9) 1.5033(10) 1.6948(7) 0.0398(19) Uani 1 1 d .
C6 C 1.7112(10) 1.0583(11) 1.6532(8) 0.040(2) Uani 1 1 d .
H6 H 1.6218 0.9943 1.6651 0.047 Uiso 1 1 calc .
C7 C 1.8689(10) 1.1081(10) 1.7487(7) 0.0417(19) Uani 1 1 d .
H7 H 1.9012 1.0822 1.8336 0.050 Uiso 1 1 calc .
C8 C 1.9680(7) 1.2035(9) 1.6926(7) 0.0416(16) Uani 1 1 d .
H8 H 2.0778 1.2513 1.7336 0.050 Uiso 1 1 calc .
C9 C 1.8718(8) 1.2146(8) 1.5627(6) 0.0364(15) Uani 1 1 d .
C10 C 1.7117(8) 1.1216(8) 1.5369(6) 0.0312(14) Uani 1 1 d .
C11 C 1.5808(5) 1.0672(6) 1.4090(4) 0.0333(11) Uani 1 1 d .
C12 C 1.4203(6) 0.9854(7) 1.4148(5) 0.0378(12) Uani 1 1 d .
C13 C 1.3445(7) 0.8388(7) 1.3389(5) 0.0507(15) Uani 1 1 d .
H13 H 1.3917 0.7907 1.2805 0.061 Uiso 1 1 calc .
C14 C 1.1998(8) 0.7639(8) 1.3493(7) 0.071(2) Uani 1 1 d .
H14 H 1.1496 0.6635 1.2993 0.085 Uiso 1 1 calc .
C15 C 1.1280(8) 0.8347(9) 1.4323(7) 0.067(2) Uani 1 1 d .
H15 H 1.0281 0.7831 1.4373 0.081 Uiso 1 1 calc .
C16 C 1.2008(7) 0.9794(8) 1.5076(6) 0.0582(17) Uani 1 1 d .
H16 H 1.1518 1.0274 1.5646 0.070 Uiso 1 1 calc .
C17 C 1.3472(6) 1.0546(7) 1.4992(5) 0.0477(14) Uani 1 1 d .
H17 H 1.3979 1.1540 1.5512 0.057 Uiso 1 1 calc .
C18 C 1.5082(6) 1.0416(6) 1.1733(5) 0.0388(12) Uani 1 1 d .
C19 C 1.5550(7) 0.9427(7) 1.0826(5) 0.0490(14) Uani 1 1 d .
C20 C 1.4551(9) 0.8998(9) 0.9509(6) 0.0675(19) Uani 1 1 d .
H20 H 1.4813 0.8306 0.8900 0.081 Uiso 1 1 calc .
C21 C 1.3178(10) 0.9585(10) 0.9097(6) 0.079(2) Uani 1 1 d .
H21 H 1.2493 0.9271 0.8215 0.095 Uiso 1 1 calc .
C22 C 1.2816(7) 1.0615(9) 0.9964(6) 0.0664(19) Uani 1 1 d .
H22 H 1.1906 1.1041 0.9649 0.080 Uiso 1 1 calc .
C23 C 1.3734(6) 1.1067(7) 1.1299(5) 0.0468(14) Uani 1 1 d .
C24 C 1.9461(6) 1.3229(7) 1.4884(5) 0.0454(14) Uani 1 1 d .
C25 C 1.8440(7) 1.3853(8) 1.3823(6) 0.0583(16) Uani 1 1 d .
H25A H 1.9001 1.4882 1.3791 0.087 Uiso 1 1 calc R
H25B H 1.7432 1.3922 1.3998 0.087 Uiso 1 1 calc R
H25C H 1.8214 1.3167 1.2977 0.087 Uiso 1 1 calc R
C191 C 1.7122(8) 0.8868(8) 1.1295(6) 0.0606(17) Uani 1 1 d .
H191 H 1.7887 0.9702 1.2011 0.073 Uiso 1 1 calc .
C192 C 1.6875(10) 0.7441(10) 1.1891(9) 0.092(2) Uani 1 1 d .
H19A H 1.7889 0.7106 1.2173 0.138 Uiso 1 1 calc .
H19B H 1.6072 0.6615 1.1233 0.138 Uiso 1 1 calc .
H19C H 1.6504 0.7677 1.2652 0.138 Uiso 1 1 calc .
C193 C 1.7916(11) 0.8596(11) 1.0225(9) 0.104(3) Uani 1 1 d .
H19D H 1.8079 0.9535 0.9857 0.155 Uiso 1 1 calc .
H19E H 1.7225 0.7744 0.9525 0.155 Uiso 1 1 calc .
H19F H 1.8953 0.8337 1.0607 0.155 Uiso 1 1 calc .
C231 C 1.3349(6) 1.2337(7) 1.2173(6) 0.0515(14) Uani 1 1 d .
H231 H 1.4033 1.2382 1.3095 0.062 Uiso 1 1 calc .
C232 C 1.1594(12) 1.2012(18) 1.2176(13) 0.104(5) Uani 1 1 d .
H23A H 1.1421 1.2879 1.2732 0.156 Uiso 1 1 calc .
H23B H 1.1370 1.1067 1.2523 0.156 Uiso 1 1 calc .
H23C H 1.0876 1.1883 1.1276 0.156 Uiso 1 1 calc .
C233 C 1.3815(14) 1.3948(14) 1.1822(12) 0.077(3) Uani 1 1 d .
H23D H 1.4929 1.4130 1.1819 0.115 Uiso 1 1 calc .
H23E H 1.3699 1.4748 1.2477 0.115 Uiso 1 1 calc .
H23F H 1.3111 1.3981 1.0949 0.115 Uiso 1 1 calc .
C01 C 1.4368(7) 1.3529(8) 1.7964(7) 0.0620(18) Uani 1 1 d .
H01A H 1.4392 1.2620 1.8383 0.093 Uiso 1 1 calc R
H01B H 1.3631 1.3229 1.7062 0.093 Uiso 1 1 calc R
H01C H 1.4004 1.4304 1.8465 0.093 Uiso 1 1 calc R
C02 C 1.7687(9) 1.3646(9) 2.0171(6) 0.071(2) Uani 1 1 d .
H02A H 1.8749 1.3410 2.0475 0.106 Uiso 1 1 calc R
H02B H 1.6863 1.2697 1.9984 0.106 Uiso 1 1 calc R
H02C H 1.7553 1.4395 2.0856 0.106 Uiso 1 1 calc R
C03 C 2.0552(8) 1.5741(9) 1.9421(7) 0.071(2) Uani 1 1 d .
H03A H 2.0748 1.6785 1.9926 0.106 Uiso 1 1 calc R
H03B H 2.1220 1.5739 1.8839 0.106 Uiso 1 1 calc R
H03C H 2.0819 1.5028 2.0026 0.106 Uiso 1 1 calc R
C04 C 1.8974(8) 1.6768(7) 1.6694(7) 0.0656(18) Uani 1 1 d .
H04A H 1.8317 1.6674 1.5778 0.098 Uiso 1 1 calc R
H04B H 1.9999 1.6497 1.6715 0.098 Uiso 1 1 calc R
H04C H 1.9168 1.7833 1.7156 0.098 Uiso 1 1 calc R
C05 C 1.5158(7) 1.5367(8) 1.5765(6) 0.0584(16) Uani 1 1 d .
H05A H 1.4244 1.4485 1.5419 0.088 Uiso 1 1 calc R
H05B H 1.5656 1.5543 1.5079 0.088 Uiso 1 1 calc R
H05C H 1.4788 1.6289 1.6036 0.088 Uiso 1 1 calc R

loop_
_atom_site_aniso_label
_atom_site_aniso_U_11
_atom_site_aniso_U_22
_atom_site_aniso_U_33
_atom_site_aniso_U_23
_atom_site_aniso_U_13
_atom_site_aniso_U_12
Ru1 0.03136(17) 0.03734(19) 0.02942(17) 0.00495(13) 0.01253(12) 0.01016(13)
O1 0.038(2) 0.129(5) 0.083(3) 0.035(3) 0.029(2) -0.002(3)
N1 0.038(2) 0.039(2) 0.028(2) 0.0045(17) 0.0124(16) 0.0113(18)
C1 0.040(4) 0.046(4) 0.044(4) 0.001(4) 0.024(3) 0.009(3)
C2 0.041(4) 0.049(4) 0.032(3) -0.002(3) 0.012(3) 0.016(3)
C3 0.039(4) 0.043(4) 0.042(4) -0.001(3) 0.009(3) 0.014(3)
C4 0.043(4) 0.038(4) 0.040(4) -0.001(3) 0.019(3) 0.011(3)
C5 0.037(3) 0.045(4) 0.035(4) 0.001(3) 0.005(3) 0.018(3)
C6 0.037(4) 0.037(4) 0.044(4) 0.006(3) 0.013(3) 0.006(3)
C7 0.066(5) 0.034(4) 0.033(3) 0.014(3) 0.014(3) 0.028(3)
C8 0.032(3) 0.048(4) 0.046(4) 0.002(3) 0.014(3) 0.014(3)
C9 0.030(4) 0.044(4) 0.037(4) 0.003(3) 0.014(3) 0.008(3)
C10 0.027(3) 0.039(4) 0.029(3) 0.006(2) 0.011(2) 0.010(3)
C11 0.036(2) 0.033(3) 0.033(2) 0.005(2) 0.013(2) 0.012(2)
C12 0.037(3) 0.043(3) 0.032(3) 0.008(2) 0.012(2) 0.002(2)
C13 0.056(3) 0.045(4) 0.051(3) -0.003(3) 0.028(3) -0.002(3)
C14 0.071(4) 0.057(4) 0.076(4) -0.004(3) 0.038(3) -0.020(3)
C15 0.054(4) 0.072(5) 0.076(4) 0.008(4) 0.038(3) -0.013(3)
C16 0.054(3) 0.076(5) 0.053(3) 0.012(3) 0.033(3) 0.007(3)
C17 0.042(3) 0.053(4) 0.047(3) 0.000(3) 0.021(2) 0.005(3)
C18 0.040(3) 0.041(3) 0.033(3) 0.006(2) 0.014(2) -0.002(2)
C19 0.060(3) 0.044(3) 0.041(3) 0.004(2) 0.021(2) 0.000(3)
C20 0.082(5) 0.063(5) 0.042(3) -0.005(3) 0.016(3) -0.007(4)
C21 0.088(5) 0.082(6) 0.038(3) 0.006(3) -0.004(3) -0.018(4)
C22 0.051(3) 0.080(5) 0.052(4) 0.021(3) -0.003(3) -0.003(3)
C23 0.034(3) 0.060(4) 0.044(3) 0.020(3) 0.008(2) 0.001(2)
C24 0.040(3) 0.057(4) 0.038(3) 0.001(2) 0.019(2) 0.003(3)
C25 0.063(4) 0.059(4) 0.045(3) 0.018(3) 0.013(3) -0.005(3)
C191 0.076(4) 0.052(4) 0.061(4) 0.000(3) 0.039(3) 0.010(3)
C192 0.094(6) 0.075(6) 0.129(7) 0.038(5) 0.054(5) 0.032(4)
C193 0.123(7) 0.096(7) 0.122(7) 0.000(5) 0.091(6) 0.030(5)
C231 0.046(3) 0.065(4) 0.053(3) 0.025(3) 0.018(2) 0.023(3)
C232 0.050(5) 0.178(14) 0.097(8) 0.049(8) 0.025(5) 0.039(7)
C233 0.089(7) 0.070(6) 0.094(7) 0.044(5) 0.042(5) 0.035(5)
C01 0.054(3) 0.072(5) 0.074(4) 0.002(3) 0.045(3) 0.015(3)
C02 0.108(5) 0.088(6) 0.039(3) 0.017(3) 0.040(3) 0.049(5)
C03 0.049(4) 0.076(5) 0.068(4) -0.016(4) -0.006(3) 0.021(4)
C04 0.067(4) 0.043(4) 0.095(5) 0.017(3) 0.042(4) 0.004(3)
C05 0.052(3) 0.066(4) 0.061(4) 0.020(3) 0.011(3) 0.029(3)

loop_
_atom_type_symbol
_atom_type_description
_atom_type_scat_dispersion_real
_atom_type_scat_dispersion_imag
_atom_type_scat_source
C C 0.0033 0.0016 'International Tables Vol C Tables 4.2.6.8 and 6.1.1.4'
H H 0.0000 0.0000 'International Tables Vol C Tables 4.2.6.8 and 6.1.1.4'
N N 0.0061 0.0033 'International Tables Vol C Tables 4.2.6.8 and 6.1.1.4'
Ru Ru -1.2594 0.8363 'International Tables Vol C Tables 4.2.6.8 and 6.1.1.4'
O O 0.0106 0.0060 'International Tables Vol C Tables 4.2.6.8 and 6.1.1.4'

loop_
_geom_angle_atom_site_label_1
_geom_angle_atom_site_label_2
_geom_angle_atom_site_label_3
_geom_angle
C2 Ru1 C3 38.0(2)
C2 Ru1 C4 63.5(3)
C3 Ru1 C4 37.9(3)
C2 Ru1 C9 161.13(18)
C3 Ru1 C9 127.6(2)
C4 Ru1 C9 113.2(3)
C2 Ru1 C8 124.9(2)
C3 Ru1 C8 106.5(2)
C4 Ru1 C8 119.0(3)
C9 Ru1 C8 38.3(2)
C2 Ru1 C1 37.5(2)
C3 Ru1 C1 63.3(2)
C4 Ru1 C1 63.7(3)
C9 Ru1 C1 160.2(2)
C8 Ru1 C1 161.4(2)
C2 Ru1 C5 63.2(3)
C3 Ru1 C5 63.6(3)
C4 Ru1 C5 38.4(3)
C9 Ru1 C5 127.1(3)
C8 Ru1 C5 154.2(3)
C1 Ru1 C5 37.9(3)
C2 Ru1 C7 108.4(3)
C3 Ru1 C7 116.2(3)
C4 Ru1 C7 148.3(3)
C9 Ru1 C7 63.8(3)
C8 Ru1 C7 37.8(3)
C1 Ru1 C7 130.0(3)
C5 Ru1 C7 167.6(3)
C2 Ru1 C6 122.0(3)
C3 Ru1 C6 149.8(3)
C4 Ru1 C6 172.3(4)
C9 Ru1 C6 63.5(3)
C8 Ru1 C6 63.3(3)
C1 Ru1 C6 116.8(3)
C5 Ru1 C6 137.1(3)
C7 Ru1 C6 38.0(3)
C2 Ru1 C10 156.2(2)
C3 Ru1 C10 165.6(2)
C4 Ru1 C10 135.5(3)
C9 Ru1 C10 38.2(2)
C8 Ru1 C10 63.8(2)
C1 Ru1 C10 129.0(2)
C5 Ru1 C10 120.1(3)
C7 Ru1 C10 63.6(3)
C6 Ru1 C10 37.6(3)
C11 N1 C18 124.4(4)
C2 C1 C5 107.7(6)
C2 C1 C01 127.4(7)
C5 C1 C01 124.4(7)
C2 C1 Ru1 69.7(4)
C5 C1 Ru1 71.1(4)
C01 C1 Ru1 130.9(5)
C1 C2 C3 109.1(6)
C1 C2 C02 124.3(6)
C3 C2 C02 126.5(6)
C1 C2 Ru1 72.7(4)
C3 C2 Ru1 71.0(4)
C02 C2 Ru1 125.0(5)
C2 C3 C4 108.5(6)
C2 C3 C03 127.1(7)
C4 C3 C03 124.3(7)
C2 C3 Ru1 71.0(4)
C4 C3 Ru1 71.9(5)
C03 C3 Ru1 125.9(5)
C3 C4 C5 107.3(7)
C3 C4 C04 126.4(7)
C5 C4 C04 126.0(8)
C3 C4 Ru1 70.2(5)
C5 C4 Ru1 71.4(5)
C04 C4 Ru1 128.3(5)
C1 C5 C4 107.4(7)
C1 C5 C05 126.9(7)
C4 C5 C05 125.2(8)
C1 C5 Ru1 71.0(5)
C4 C5 Ru1 70.2(5)
C05 C5 Ru1 129.9(5)
C10 C6 C7 108.9(7)
C10 C6 Ru1 71.8(5)
C7 C6 Ru1 70.7(5)
C8 C7 C6 107.8(7)
C8 C7 Ru1 70.6(4)
C6 C7 Ru1 71.4(5)
C7 C8 C9 108.2(6)
C7 C8 Ru1 71.5(4)
C9 C8 Ru1 70.7(4)
C8 C9 C10 108.1(6)
C8 C9 C24 118.1(6)
C10 C9 C24 133.6(6)
C8 C9 Ru1 71.0(4)
C10 C9 Ru1 72.4(4)
C24 C9 Ru1 117.8(4)
C6 C10 C9 106.9(6)
C6 C10 C11 123.0(6)
C9 C10 C11 128.7(6)
C6 C10 Ru1 70.6(4)
C9 C10 Ru1 69.3(4)
C11 C10 Ru1 135.5(4)
N1 C11 C10 116.8(4)
N1 C11 C12 126.3(4)
C10 C11 C12 116.7(5)
C13 C12 C17 119.0(5)
C13 C12 C11 120.8(5)
C17 C12 C11 120.1(5)
C14 C13 C12 119.7(5)
C15 C14 C13 120.6(6)
C16 C15 C14 120.4(5)
C15 C16 C17 119.4(5)
C16 C17 C12 120.8(5)
C23 C18 N1 123.4(5)
C23 C18 C19 120.9(5)
N1 C18 C19 115.2(5)
C20 C19 C18 118.5(6)
C20 C19 C191 121.5(6)
C18 C19 C191 120.0(5)
C21 C20 C19 120.2(6)
C22 C21 C20 120.1(5)
C21 C22 C23 122.8(7)
C22 C23 C18 117.2(6)
C22 C23 C231 119.6(6)
C18 C23 C231 122.9(4)
O1 C24 C25 121.0(5)
O1 C24 C9 118.2(6)
C25 C24 C9 120.7(5)
C192 C191 C193 110.5(7)
C192 C191 C19 111.2(6)
C193 C191 C19 113.7(7)
C23 C231 C232 113.7(7)
C23 C231 C233 111.7(6)
C232 C231 C233 110.7(9)

loop_
_geom_bond_atom_site_label_1
_geom_bond_atom_site_label_2
_geom_bond_distance
Ru1 C2 2.153(6)
Ru1 C3 2.153(7)
Ru1 C4 2.176(9)
Ru1 C9 2.178(6)
Ru1 C8 2.183(6)
Ru1 C1 2.192(6)
Ru1 C5 2.192(8)
Ru1 C7 2.195(8)
Ru1 C6 2.203(9)
Ru1 C10 2.220(7)
O1 C24 1.208(6)
N1 C11 1.279(6)
N1 C18 1.416(6)
C1 C2 1.398(9)
C1 C5 1.422(11)
C1 C01 1.516(8)
C2 C3 1.403(9)
C2 C02 1.513(9)
C3 C4 1.406(11)
C3 C03 1.529(9)
C4 C5 1.437(11)
C4 C04 1.518(11)
C5 C05 1.511(10)
C6 C10 1.427(11)
C6 C7 1.430(11)
C7 C8 1.419(10)
C8 C9 1.432(9)
C9 C10 1.441(9)
C9 C24 1.501(9)
C10 C11 1.476(8)
C11 C12 1.500(7)
C12 C13 1.386(8)
C12 C17 1.388(7)
C13 C14 1.376(8)
C14 C15 1.375(9)
C15 C16 1.366(9)
C16 C17 1.382(7)
C18 C23 1.398(8)
C18 C19 1.417(8)
C19 C20 1.395(8)
C19 C191 1.525(9)
C20 C21 1.380(12)
C21 C22 1.357(11)
C22 C23 1.392(8)
C23 C231 1.515(8)
C24 C25 1.467(9)
C191 C192 1.496(11)
C191 C193 1.515(9)
C231 C232 1.528(12)
C231 C233 1.540(12)
